data_7703019
loop_
_publ_author_name
'Arnold, Polly L.'
'Wang, Kai'
'Gray, Steven J.'
'Moreau, Liane M.'
'Booth, Corwin H.'
'Curcio, Massimiliano'
'Wells, Jordann A. L.'
'Slawin, Alexandra M. Z.'

_publ_section_title
;
 Dicerium letterbox-shaped tetraphenolates: f-block complexes designed for
 two-electron chemistry.
;
_journal_issue 3
_journal_name_full 'Dalton transactions (Cambridge, England : 2003)'
_journal_page_first 877
_journal_page_last 884
_journal_paper_doi 10.1039/c9dt03291f
_journal_volume 49
_journal_year 2020
_chemical_formula_moiety 'C52 H63 Cl N4 O2 Pr, 2(C5 H5 N)'
_chemical_formula_sum 'C62 H73 Cl N6 O2 Pr'
_chemical_formula_weight 1110.62
_space_group_crystal_system triclinic
_space_group_IT_number 2
_space_group_name_Hall '-P 1'
_space_group_name_H-M_alt 'P -1'
_atom_sites_solution_hydrogens geom
_atom_sites_solution_primary dual
_audit_creation_date 2019-07-09
_audit_creation_method
;
Olex2 1.2
(compiled 2018.05.29 svn.r3508 for OlexSys, GUI svn.r5506)
;
_audit_update_record
;
2019-07-18 deposited with the CCDC.	2019-12-09 downloaded from the CCDC.
;
_cell_angle_alpha 76.5680(10)
_cell_angle_beta 80.439(2)
_cell_angle_gamma 62.616(2)
_cell_formula_units_Z 2
_cell_length_a 13.8885(3)
_cell_length_b 14.0584(2)
_cell_length_c 20.1573(3)
_cell_measurement_reflns_used 16893
_cell_measurement_temperature 100
_cell_measurement_theta_max 27.4960
_cell_measurement_theta_min 3.3740
_cell_volume 3391.09(12)
_computing_cell_refinement 'CrysAlisPro 1.171.38.42b (Rigaku OD, 2015)'
_computing_data_collection 'CrysAlisPro 1.171.38.42b (Rigaku OD, 2015)'
_computing_data_reduction 'CrysAlisPro 1.171.38.42b (Rigaku OD, 2015)'
_computing_molecular_graphics 'Olex2 (Dolomanov et al., 2009)'
_computing_publication_material 'Olex2 (Dolomanov et al., 2009)'
_computing_structure_refinement 'ShelXL (Sheldrick, 2015)'
_computing_structure_solution 'ShelXT (Sheldrick, 2015)'
_diffrn_ambient_temperature 100
_diffrn_detector 'CCD plate'
_diffrn_detector_area_resol_mean 16.1042
_diffrn_detector_type Eos
_diffrn_measured_fraction_theta_full 0.998
_diffrn_measured_fraction_theta_max 0.905
_diffrn_measurement_details
;
List of Runs (angles in degrees, time in seconds):

  # Type    Start    End  Width  t~exp~   \w     \q     \k     \f   Frames
#--------------------------------------------------------------------------
  1  \w    -25.00  22.00   1.00   22.50    --  -18.68 -99.00 -60.00   47
  2  \w    -25.00  22.00   1.00   22.50    --  -18.68 -99.00 150.00   47
  3  \w     34.00  95.00   1.00   22.50    --   20.40 179.00 -30.00   61
  4  \w     34.00  95.00   1.00   22.50    --   20.40 179.00  30.00   61
  5  \w    -48.00  39.00   1.00   22.50    --   20.40 -57.00   0.00   87
  6  \w    -48.00  39.00   1.00   22.50    --   20.40 -57.00  60.00   87
  7  \w     32.00  95.00   1.00   22.50    --   20.40-179.00 150.00   63
  8  \w    -48.00  39.00   1.00   22.50    --   20.40 -57.00  30.00   87
  9  \w     -2.00  91.00   1.00   22.50    --   20.40  38.00-180.00   93
 10  \w    -87.00   0.00   1.00   22.50    --  -18.68 -57.00-120.00   87
 11  \w    -37.00  50.00   1.00   22.50    --  -18.68  57.00 150.00   87
 12  \w      2.00  27.00   1.00   22.50    --   20.40  57.00  30.00   25
 13  \w      1.00  80.00   1.00   22.50    --   20.40-132.00-151.00   79
 14  \w    -25.00  61.00   1.00   22.50    --   20.40 -99.00 -90.00   86
 15  \w      2.00  89.00   1.00   22.50    --   20.40  57.00  60.00   87
;
_diffrn_measurement_device 'four-circle diffractometer'
_diffrn_measurement_device_type 'Xcalibur, Eos'
_diffrn_measurement_method '\w scans'
_diffrn_orient_matrix_type 'CrysAlisPro convention (1999,Acta A55,543-557)'
_diffrn_orient_matrix_UB_11 -0.0242998000
_diffrn_orient_matrix_UB_12 0.0553992000
_diffrn_orient_matrix_UB_13 -0.0161193000
_diffrn_orient_matrix_UB_21 0.0174977000
_diffrn_orient_matrix_UB_22 -0.0159478000
_diffrn_orient_matrix_UB_23 -0.0324769000
_diffrn_orient_matrix_UB_31 -0.0492655000
_diffrn_orient_matrix_UB_32 -0.0033032000
_diffrn_orient_matrix_UB_33 -0.0006732000
_diffrn_radiation_monochromator graphite
_diffrn_radiation_probe x-ray
_diffrn_radiation_type MoK\a
_diffrn_radiation_wavelength 0.71073
_diffrn_reflns_av_R_equivalents 0.0634
_diffrn_reflns_av_unetI/netI 0.0635
_diffrn_reflns_Laue_measured_fraction_full 0.998
_diffrn_reflns_Laue_measured_fraction_max 0.905
_diffrn_reflns_limit_h_max 19
_diffrn_reflns_limit_h_min -18
_diffrn_reflns_limit_k_max 18
_diffrn_reflns_limit_k_min -18
_diffrn_reflns_limit_l_max 28
_diffrn_reflns_limit_l_min -28
_diffrn_reflns_number 83658
_diffrn_reflns_point_group_measured_fraction_full 0.998
_diffrn_reflns_point_group_measured_fraction_max 0.905
_diffrn_reflns_theta_full 25.242
_diffrn_reflns_theta_max 30.286
_diffrn_reflns_theta_min 2.934
_diffrn_source 'fine-focus sealed X-ray tube'
_diffrn_source_type 'Enhance (Mo) X-ray Source'
_exptl_absorpt_coefficient_mu 0.797
_exptl_absorpt_correction_T_max 1.00000
_exptl_absorpt_correction_T_min 0.89721
_exptl_absorpt_correction_type multi-scan
_exptl_absorpt_process_details
;
CrysAlisPro 1.171.38.42b (Rigaku Oxford Diffraction, 2015)
Empirical absorption correction using spherical harmonics,
 implemented in SCALE3 ABSPACK scaling algorithm.
;
_exptl_crystal_colour 'clear light green'
_exptl_crystal_colour_lustre clear
_exptl_crystal_colour_modifier light
_exptl_crystal_colour_primary green
_exptl_crystal_density_diffrn 1.088
_exptl_crystal_description block
_exptl_crystal_F_000 1158
_exptl_crystal_size_max 0.134
_exptl_crystal_size_mid 0.115
_exptl_crystal_size_min 0.104
_refine_diff_density_max 0.766
_refine_diff_density_min -0.701
_refine_diff_density_rms 0.090
_refine_ls_extinction_method none
_refine_ls_goodness_of_fit_ref 1.049
_refine_ls_hydrogen_treatment constr
_refine_ls_matrix_type full
_refine_ls_number_parameters 661
_refine_ls_number_reflns 18379
_refine_ls_number_restraints 0
_refine_ls_restrained_S_all 1.049
_refine_ls_R_factor_all 0.0629
_refine_ls_R_factor_gt 0.0446
_refine_ls_shift/su_max 0.003
_refine_ls_shift/su_mean 0.000
_refine_ls_structure_factor_coef Fsqd
_refine_ls_weighting_details 'w=1/[\s^2^(Fo^2^)+(0.0514P)^2^+1.5959P] where P=(Fo^2^+2Fc^2^)/3'
_refine_ls_weighting_scheme calc
_refine_ls_wR_factor_gt 0.1055
_refine_ls_wR_factor_ref 0.1129
_reflns_Friedel_coverage 0.000
_reflns_number_gt 14510
_reflns_number_total 18379
_reflns_threshold_expression 'I > 2\s(I)'
_cod_data_source_file c9dt03291f2.cif
_cod_data_source_block p16195
_cod_depositor_comments 'Adding full bibliography for 7703018--7703028.cif.'
_cod_database_code 7703019
_shelx_shelxl_version_number 2018/3
_chemical_oxdiff_formula 'C70 H70 O4 Pr2 Cl2 N8'
_shelx_space_group_comment
;
The symmetry employed for this shelxl refinement is uniquely defined
by the following loop, which should always be used as a source of
symmetry information in preference to the above space-group names.
They are only intended as comments.
;
_reflns_odcompleteness_completeness 99.87
_reflns_odcompleteness_iscentric 1
_reflns_odcompleteness_theta 27.42
_olex2_refinement_description
;
1. Fixed Uiso
 At 1.2 times of:
  All C(H) groups
 At 1.5 times of:
  All C(H,H,H) groups
2.a Ternary CH refined with riding coordinates:
 C1(H1)
2.b Aromatic/amide H refined with riding coordinates:
 C3(H3), C4(H4), C13(H13), C15(H15), C23(H23), C25(H25), C900(H900),
 C901(H901), C902(H902), C903(H903), C904(H904), C905(H905), C906(H906),
 C907(H907), C908(H908), C909(H909), C910(H910), C911(H911), C912(H912),
 C913(H913), C914(H914), C915(H915), C916(H916), C917(H917), C918(H918),
 C919(H919), C920(H920), C921(H921), C922(H922), C923(H923), C924(H924),
 C925(H925), C926(H926), C927(H927), C928(H928), C929(H929)
2.c Idealised Me refined as rotating group:
 C121(H12a,H12b,H12c), C122(H12d,H12e,H12f), C123(H12g,H12h,H12i), C141(H14a,
 H14b,H14c), C142(H14d,H14e,H14f), C143(H14g,H14h,H14i), C221(H22a,H22b,H22c),
 C222(H22d,H22e,H22f), C223(H22g,H22h,H22i), C241(H24a,H24b,H24c), C242(H24d,
 H24e,H24f), C243(H24g,H24h,H24i)
;
_smtbx_masks_void_probe_radius 1.2
_smtbx_masks_void_truncation_radius 1.2
_olex2_submission_special_instructions 'No special instructions were received'
_oxdiff_exptl_absorpt_empirical_details
;
Empirical correction (ABSPACK) includes:
- Absorption correction using spherical harmonics
- Frame scaling
;
_oxdiff_exptl_absorpt_empirical_full_max 1.168
_oxdiff_exptl_absorpt_empirical_full_min 0.858

loop_
_space_group_symop_operation_xyz
'x, y, z'
'-x, -y, -z'

loop_
_atom_site_label
_atom_site_type_symbol
_atom_site_fract_x
_atom_site_fract_y
_atom_site_fract_z
_atom_site_U_iso_or_equiv
_atom_site_adp_type
_atom_site_occupancy
_atom_site_site_symmetry_order
_atom_site_calc_flag
_atom_site_refinement_flags_posn
Pr1 Pr 0.45826(2) 0.55249(2) 0.29192(2) 0.02229(5) Uani 1 1 d .
Cl1 Cl 0.58733(6) 0.43610(6) 0.40042(4) 0.03577(17) Uani 1 1 d .
O1 O 0.44812(15) 0.40972(15) 0.27056(9) 0.0245(4) Uani 1 1 d .
O2 O 0.31838(14) 0.66344(15) 0.22406(9) 0.0237(4) Uani 1 1 d .
N1 N 0.5268(2) 0.6927(2) 0.20871(16) 0.0447(7) Uani 1 1 d .
N2 N 0.4216(2) 0.7150(2) 0.36180(13) 0.0327(6) Uani 1 1 d .
N3 N 0.30016(19) 0.5528(2) 0.38645(12) 0.0291(5) Uani 1 1 d .
N4 N 0.6589(2) 0.4505(2) 0.22987(14) 0.0376(6) Uani 1 1 d .
C1 C 0.3819(2) 0.5072(2) 0.13607(12) 0.0197(5) Uani 1 1 d .
H1 H 0.426434 0.519870 0.162799 0.024 Uiso 1 1 calc R
C2 C 0.43932(19) 0.5026(2) 0.06427(13) 0.0185(5) Uani 1 1 d .
C3 C 0.4196(2) 0.5966(2) 0.01591(14) 0.0235(5) Uani 1 1 d .
H3 H 0.365267 0.662785 0.025761 0.028 Uiso 1 1 calc R
C4 C 0.5211(2) 0.4058(2) 0.04649(13) 0.0237(5) Uani 1 1 d .
H4 H 0.536212 0.341028 0.077409 0.028 Uiso 1 1 calc R
C10 C 0.3808(2) 0.3999(2) 0.17270(13) 0.0196(5) Uani 1 1 d .
C11 C 0.4164(2) 0.3557(2) 0.23940(13) 0.0212(5) Uani 1 1 d .
C12 C 0.4182(2) 0.2536(2) 0.27185(14) 0.0270(6) Uani 1 1 d .
C13 C 0.3777(2) 0.2054(2) 0.23762(15) 0.0299(6) Uani 1 1 d .
H13 H 0.376713 0.139751 0.259423 0.036 Uiso 1 1 calc R
C14 C 0.3385(2) 0.2498(2) 0.17274(14) 0.0264(6) Uani 1 1 d .
C15 C 0.3432(2) 0.3466(2) 0.14089(13) 0.0230(5) Uani 1 1 d .
H15 H 0.320441 0.376847 0.096799 0.028 Uiso 1 1 calc R
C21 C 0.2451(2) 0.6788(2) 0.18212(13) 0.0202(5) Uani 1 1 d .
C22 C 0.1416(2) 0.7723(2) 0.17818(15) 0.0271(6) Uani 1 1 d .
C23 C 0.0667(2) 0.7781(2) 0.13741(15) 0.0295(6) Uani 1 1 d .
H23 H -0.001161 0.837832 0.136113 0.035 Uiso 1 1 calc R
C24 C 0.0870(2) 0.7002(2) 0.09843(14) 0.0272(6) Uani 1 1 d .
C25 C 0.1904(2) 0.6155(2) 0.09865(13) 0.0231(5) Uani 1 1 d .
H25 H 0.208238 0.564496 0.070919 0.028 Uiso 1 1 calc R
C26 C 0.2696(2) 0.6035(2) 0.13906(13) 0.0196(5) Uani 1 1 d .
C120 C 0.4631(3) 0.1982(3) 0.34233(16) 0.0375(7) Uani 1 1 d .
C121 C 0.4600(4) 0.0880(3) 0.3661(2) 0.0654(13) Uani 1 1 d .
H12A H 0.386120 0.098433 0.370175 0.098 Uiso 1 1 calc GR
H12B H 0.490574 0.055019 0.409762 0.098 Uiso 1 1 calc GR
H12C H 0.501486 0.041528 0.333437 0.098 Uiso 1 1 calc GR
C122 C 0.3960(3) 0.2687(3) 0.39589(17) 0.0477(9) Uani 1 1 d .
H12D H 0.406659 0.333369 0.387013 0.072 Uiso 1 1 calc GR
H12E H 0.418599 0.228592 0.440536 0.072 Uiso 1 1 calc GR
H12F H 0.320417 0.288317 0.393808 0.072 Uiso 1 1 calc GR
C123 C 0.5815(3) 0.1797(3) 0.33940(19) 0.0477(9) Uani 1 1 d .
H12G H 0.624363 0.134102 0.306429 0.072 Uiso 1 1 calc GR
H12H H 0.609568 0.144860 0.383571 0.072 Uiso 1 1 calc GR
H12I H 0.584649 0.248382 0.326351 0.072 Uiso 1 1 calc GR
C140 C 0.2899(2) 0.1951(3) 0.13957(16) 0.0322(7) Uani 1 1 d .
C141 C 0.3645(3) 0.0760(3) 0.1425(3) 0.0732(15) Uani 1 1 d .
H14A H 0.433955 0.067345 0.120112 0.110 Uiso 1 1 calc GR
H14B H 0.333773 0.044331 0.119880 0.110 Uiso 1 1 calc GR
H14C H 0.373469 0.040187 0.189356 0.110 Uiso 1 1 calc GR
C142 C 0.1816(3) 0.2070(4) 0.1773(2) 0.0601(12) Uani 1 1 d .
H14D H 0.192456 0.174537 0.224549 0.090 Uiso 1 1 calc GR
H14E H 0.152200 0.171105 0.157331 0.090 Uiso 1 1 calc GR
H14F H 0.131975 0.282796 0.173705 0.090 Uiso 1 1 calc GR
C143 C 0.2710(5) 0.2450(5) 0.0649(2) 0.0873(18) Uani 1 1 d .
H14G H 0.221882 0.320968 0.061007 0.131 Uiso 1 1 calc GR
H14H H 0.240198 0.208924 0.046276 0.131 Uiso 1 1 calc GR
H14I H 0.338923 0.236554 0.040151 0.131 Uiso 1 1 calc GR
C220 C 0.1149(2) 0.8653(3) 0.21580(17) 0.0363(7) Uani 1 1 d .
C221 C 0.0016(3) 0.9593(3) 0.2013(2) 0.0617(12) Uani 1 1 d .
H22A H -0.002090 0.986182 0.153026 0.093 Uiso 1 1 calc GR
H22B H -0.011065 1.016833 0.224522 0.093 Uiso 1 1 calc GR
H22C H -0.052665 0.933429 0.217428 0.093 Uiso 1 1 calc GR
C222 C 0.1956(3) 0.9135(3) 0.18933(18) 0.0434(8) Uani 1 1 d .
H22D H 0.268397 0.856288 0.191937 0.065 Uiso 1 1 calc GR
H22E H 0.185836 0.965149 0.216738 0.065 Uiso 1 1 calc GR
H22F H 0.183354 0.949360 0.142671 0.065 Uiso 1 1 calc GR
C223 C 0.1177(3) 0.8261(3) 0.29315(18) 0.0453(8) Uani 1 1 d .
H22G H 0.063718 0.799839 0.309016 0.068 Uiso 1 1 calc GR
H22H H 0.102875 0.885504 0.315259 0.068 Uiso 1 1 calc GR
H22I H 0.188276 0.768497 0.303747 0.068 Uiso 1 1 calc GR
C240 C -0.0012(2) 0.7107(3) 0.05615(17) 0.0360(7) Uani 1 1 d .
C241 C -0.1115(3) 0.7475(4) 0.0970(2) 0.0573(11) Uani 1 1 d .
H24A H -0.106357 0.695676 0.138416 0.086 Uiso 1 1 calc GR
H24B H -0.165189 0.752533 0.070229 0.086 Uiso 1 1 calc GR
H24C H -0.132099 0.817517 0.108154 0.086 Uiso 1 1 calc GR
C242 C -0.0105(3) 0.7970(3) -0.00824(18) 0.0517(10) Uani 1 1 d .
H24D H -0.031808 0.865887 0.004714 0.078 Uiso 1 1 calc GR
H24E H -0.064030 0.803232 -0.035718 0.078 Uiso 1 1 calc GR
H24F H 0.058527 0.775899 -0.034022 0.078 Uiso 1 1 calc GR
C243 C 0.0256(3) 0.6033(3) 0.0356(3) 0.0687(14) Uani 1 1 d .
H24G H 0.090017 0.583200 0.005144 0.103 Uiso 1 1 calc GR
H24H H -0.033872 0.611050 0.012954 0.103 Uiso 1 1 calc GR
H24I H 0.037678 0.547738 0.075646 0.103 Uiso 1 1 calc GR
C900 C 0.5010(3) 0.7245(3) 0.1441(2) 0.0512(9) Uani 1 1 d .
H900 H 0.457739 0.699154 0.130204 0.061 Uiso 1 1 calc R
C901 C 0.5341(3) 0.7924(4) 0.0966(2) 0.0662(13) Uani 1 1 d .
H901 H 0.513774 0.812305 0.051942 0.079 Uiso 1 1 calc R
C902 C 0.5974(4) 0.8303(4) 0.1161(3) 0.0718(15) Uani 1 1 d .
H902 H 0.620820 0.876899 0.085023 0.086 Uiso 1 1 calc R
C903 C 0.6254(3) 0.7987(4) 0.1813(3) 0.0731(15) Uani 1 1 d .
H903 H 0.668787 0.823337 0.195744 0.088 Uiso 1 1 calc R
C904 C 0.5895(3) 0.7294(4) 0.2269(2) 0.0606(11) Uani 1 1 d .
H904 H 0.609833 0.708005 0.271639 0.073 Uiso 1 1 calc R
C905 C 0.3616(3) 0.8179(3) 0.33310(19) 0.0449(8) Uani 1 1 d .
H905 H 0.343678 0.831812 0.288271 0.054 Uiso 1 1 calc R
C906 C 0.3251(3) 0.9046(3) 0.3667(2) 0.0560(10) Uani 1 1 d .
H906 H 0.282548 0.974979 0.345177 0.067 Uiso 1 1 calc R
C907 C 0.3523(3) 0.8852(3) 0.4319(2) 0.0535(10) Uani 1 1 d .
H907 H 0.329297 0.942417 0.455502 0.064 Uiso 1 1 calc R
C908 C 0.4134(3) 0.7813(3) 0.46225(18) 0.0498(9) Uani 1 1 d .
H908 H 0.432210 0.766192 0.506992 0.060 Uiso 1 1 calc R
C909 C 0.4471(3) 0.6986(3) 0.42563(16) 0.0384(7) Uani 1 1 d .
H909 H 0.489878 0.627820 0.446532 0.046 Uiso 1 1 calc R
C910 C 0.3053(2) 0.5414(3) 0.45349(15) 0.0337(7) Uani 1 1 d .
H910 H 0.366270 0.538961 0.468633 0.040 Uiso 1 1 calc R
C911 C 0.2250(3) 0.5330(3) 0.50168(17) 0.0488(9) Uani 1 1 d .
H911 H 0.231544 0.525336 0.548025 0.059 Uiso 1 1 calc R
C912 C 0.1356(3) 0.5362(4) 0.47931(18) 0.0544(11) Uani 1 1 d .
H912 H 0.080265 0.530382 0.510443 0.065 Uiso 1 1 calc R
C913 C 0.1282(3) 0.5483(3) 0.41029(18) 0.0481(9) Uani 1 1 d .
H913 H 0.067850 0.550908 0.394156 0.058 Uiso 1 1 calc R
C914 C 0.2115(2) 0.5563(3) 0.36574(16) 0.0355(7) Uani 1 1 d .
H914 H 0.206253 0.564423 0.319165 0.043 Uiso 1 1 calc R
C915 C 0.6686(3) 0.4133(5) 0.1746(2) 0.0791(17) Uani 1 1 d .
H915 H 0.608530 0.410453 0.162245 0.095 Uiso 1 1 calc R
C916 C 0.7636(4) 0.3779(6) 0.1333(3) 0.123(3) Uani 1 1 d .
H916 H 0.765757 0.356092 0.092731 0.147 Uiso 1 1 calc R
C917 C 0.8544(3) 0.3754(6) 0.1530(3) 0.105(2) Uani 1 1 d .
H917 H 0.920283 0.349542 0.127120 0.126 Uiso 1 1 calc R
C918 C 0.8457(3) 0.4113(5) 0.2108(2) 0.0816(17) Uani 1 1 d .
H918 H 0.905882 0.410899 0.225698 0.098 Uiso 1 1 calc R
C919 C 0.7471(3) 0.4489(4) 0.2480(2) 0.0576(11) Uani 1 1 d .
H919 H 0.742159 0.474337 0.287699 0.069 Uiso 1 1 calc R
N5 N -0.0912(3) 0.5013(3) 0.33984(16) 0.0529(8) Uani 1 1 d .
C920 C -0.0622(3) 0.5674(3) 0.29078(19) 0.0530(10) Uani 1 1 d .
H920 H -0.113415 0.639166 0.278889 0.064 Uiso 1 1 calc R
C921 C 0.0396(3) 0.5351(3) 0.25685(17) 0.0474(9) Uani 1 1 d .
H921 H 0.056499 0.583871 0.223142 0.057 Uiso 1 1 calc R
C922 C 0.1143(3) 0.4305(3) 0.27397(18) 0.0467(9) Uani 1 1 d .
H922 H 0.183723 0.406171 0.252190 0.056 Uiso 1 1 calc R
C923 C 0.0864(3) 0.3613(3) 0.3235(2) 0.0514(9) Uani 1 1 d .
H923 H 0.136178 0.289161 0.336073 0.062 Uiso 1 1 calc R
C924 C -0.0173(4) 0.4011(4) 0.35431(19) 0.0534(10) Uani 1 1 d .
H924 H -0.035906 0.353173 0.387713 0.064 Uiso 1 1 calc R
N6 N 0.7883(3) 0.1056(4) 0.0238(3) 0.0987(16) Uani 1 1 d .
C925 C 0.7062(4) 0.0775(4) 0.0140(3) 0.0824(15) Uani 1 1 d .
H925 H 0.698739 0.072198 -0.029808 0.099 Uiso 1 1 calc R
C926 C 0.6417(4) 0.0592(5) 0.0636(3) 0.0909(19) Uani 1 1 d .
H926 H 0.599835 0.026006 0.057908 0.109 Uiso 1 1 calc R
C927 C 0.6359(4) 0.0874(4) 0.1210(3) 0.0783(15) Uani 1 1 d .
H927 H 0.578911 0.089292 0.153153 0.094 Uiso 1 1 calc R
C928 C 0.7139(4) 0.1156(5) 0.1366(3) 0.0846(16) Uani 1 1 d .
H928 H 0.721868 0.116995 0.181188 0.101 Uiso 1 1 calc R
C929 C 0.7751(5) 0.1400(5) 0.0845(3) 0.0904(19) Uani 1 1 d .
H929 H 0.809612 0.181059 0.089008 0.108 Uiso 1 1 calc R

loop_
_atom_site_aniso_label
_atom_site_aniso_U_11
_atom_site_aniso_U_22
_atom_site_aniso_U_33
_atom_site_aniso_U_23
_atom_site_aniso_U_13
_atom_site_aniso_U_12
Pr1 0.02244(8) 0.02796(9) 0.02014(8) -0.00511(5) -0.00275(5) -0.01336(6)
Cl1 0.0342(4) 0.0392(4) 0.0281(4) -0.0057(3) -0.0104(3) -0.0086(3)
O1 0.0314(10) 0.0264(10) 0.0205(9) -0.0032(8) -0.0059(8) -0.0159(8)
O2 0.0221(9) 0.0248(10) 0.0253(10) -0.0084(8) -0.0046(7) -0.0086(8)
N1 0.0436(16) 0.0502(18) 0.0479(18) -0.0034(14) 0.0025(13) -0.0313(15)
N2 0.0393(14) 0.0338(15) 0.0303(13) -0.0056(11) -0.0087(11) -0.0186(12)
N3 0.0305(13) 0.0345(14) 0.0263(12) -0.0097(10) 0.0012(10) -0.0167(11)
N4 0.0274(13) 0.0513(18) 0.0376(15) -0.0183(13) 0.0017(11) -0.0169(12)
C1 0.0184(12) 0.0260(14) 0.0166(12) -0.0053(10) -0.0013(9) -0.0106(10)
C2 0.0153(11) 0.0247(14) 0.0179(12) -0.0046(10) -0.0009(9) -0.0104(10)
C3 0.0214(13) 0.0205(14) 0.0247(13) -0.0057(11) 0.0017(10) -0.0063(11)
C4 0.0229(13) 0.0208(14) 0.0211(13) -0.0013(10) 0.0021(10) -0.0066(11)
C10 0.0159(11) 0.0220(13) 0.0196(12) -0.0043(10) 0.0013(9) -0.0077(10)
C11 0.0202(12) 0.0249(14) 0.0213(13) -0.0067(10) -0.0017(10) -0.0110(11)
C12 0.0319(15) 0.0287(15) 0.0241(14) -0.0026(11) -0.0037(11) -0.0166(12)
C13 0.0372(16) 0.0285(16) 0.0317(15) -0.0044(12) -0.0030(12) -0.0212(13)
C14 0.0260(14) 0.0306(16) 0.0284(14) -0.0117(12) 0.0018(11) -0.0154(12)
C15 0.0224(13) 0.0300(15) 0.0189(12) -0.0072(11) 0.0000(10) -0.0127(11)
C21 0.0192(12) 0.0231(14) 0.0184(12) -0.0042(10) -0.0014(9) -0.0089(10)
C22 0.0244(13) 0.0277(15) 0.0283(15) -0.0095(12) -0.0020(11) -0.0084(12)
C23 0.0210(13) 0.0301(16) 0.0317(15) -0.0070(12) -0.0045(11) -0.0049(12)
C24 0.0235(13) 0.0340(16) 0.0263(14) -0.0042(12) -0.0060(11) -0.0135(12)
C25 0.0215(13) 0.0291(15) 0.0205(13) -0.0076(11) -0.0002(10) -0.0116(11)
C26 0.0195(12) 0.0218(13) 0.0172(12) -0.0019(10) 0.0006(9) -0.0101(10)
C120 0.057(2) 0.0312(17) 0.0292(16) 0.0038(13) -0.0154(14) -0.0233(16)
C121 0.113(4) 0.049(2) 0.050(2) 0.0169(19) -0.035(2) -0.051(3)
C122 0.064(2) 0.061(2) 0.0245(16) -0.0002(15) -0.0044(15) -0.036(2)
C123 0.056(2) 0.036(2) 0.046(2) 0.0021(16) -0.0261(17) -0.0130(17)
C140 0.0328(15) 0.0386(18) 0.0371(17) -0.0158(14) 0.0002(13) -0.0222(14)
C141 0.052(2) 0.050(3) 0.133(4) -0.052(3) -0.022(3) -0.014(2)
C142 0.044(2) 0.071(3) 0.089(3) -0.044(2) 0.005(2) -0.035(2)
C143 0.155(5) 0.128(5) 0.048(3) -0.007(3) -0.025(3) -0.117(4)
C220 0.0325(16) 0.0295(17) 0.0423(18) -0.0178(14) -0.0087(13) -0.0025(13)
C221 0.052(2) 0.040(2) 0.080(3) -0.033(2) -0.025(2) 0.0074(17)
C222 0.060(2) 0.0261(17) 0.047(2) -0.0063(14) -0.0169(17) -0.0163(16)
C223 0.0430(19) 0.044(2) 0.044(2) -0.0237(16) 0.0005(15) -0.0093(16)
C240 0.0271(15) 0.046(2) 0.0378(17) -0.0105(14) -0.0099(13) -0.0141(14)
C241 0.0286(17) 0.098(3) 0.051(2) -0.016(2) -0.0058(16) -0.030(2)
C242 0.043(2) 0.072(3) 0.040(2) -0.0044(18) -0.0164(16) -0.0232(19)
C243 0.057(2) 0.056(3) 0.106(4) -0.027(2) -0.047(2) -0.016(2)
C900 0.049(2) 0.058(2) 0.046(2) -0.0019(18) 0.0087(17) -0.0305(19)
C901 0.053(2) 0.064(3) 0.062(3) 0.011(2) 0.014(2) -0.025(2)
C902 0.050(2) 0.048(3) 0.097(4) 0.005(2) 0.023(3) -0.022(2)
C903 0.046(2) 0.063(3) 0.125(5) -0.033(3) 0.026(3) -0.040(2)
C904 0.050(2) 0.075(3) 0.072(3) -0.016(2) 0.007(2) -0.043(2)
C905 0.049(2) 0.038(2) 0.046(2) -0.0071(16) -0.0171(16) -0.0138(16)
C906 0.062(2) 0.034(2) 0.066(3) -0.0112(18) -0.014(2) -0.0125(18)
C907 0.070(3) 0.044(2) 0.057(2) -0.0239(19) 0.007(2) -0.030(2)
C908 0.076(3) 0.053(2) 0.0328(18) -0.0140(16) -0.0044(17) -0.036(2)
C909 0.055(2) 0.0357(18) 0.0295(16) -0.0031(13) -0.0071(14) -0.0239(16)
C910 0.0326(16) 0.049(2) 0.0256(15) -0.0100(13) 0.0001(12) -0.0217(15)
C911 0.053(2) 0.081(3) 0.0273(17) -0.0207(17) 0.0116(15) -0.042(2)
C912 0.052(2) 0.096(3) 0.0363(19) -0.025(2) 0.0196(17) -0.052(2)
C913 0.0406(19) 0.081(3) 0.042(2) -0.0226(19) 0.0066(15) -0.041(2)
C914 0.0356(16) 0.053(2) 0.0265(15) -0.0129(14) 0.0013(12) -0.0252(15)
C915 0.0257(18) 0.137(5) 0.085(3) -0.078(3) 0.0045(19) -0.021(2)
C916 0.038(2) 0.247(8) 0.108(4) -0.134(5) 0.017(3) -0.043(4)
C917 0.037(2) 0.208(7) 0.093(4) -0.105(5) 0.024(2) -0.047(3)
C918 0.036(2) 0.163(5) 0.068(3) -0.063(3) 0.011(2) -0.047(3)
C919 0.0362(19) 0.099(3) 0.053(2) -0.042(2) 0.0083(17) -0.034(2)
N5 0.0470(18) 0.077(3) 0.0468(19) -0.0278(17) 0.0168(15) -0.0360(18)
C920 0.052(2) 0.059(3) 0.045(2) -0.0147(19) -0.0048(18) -0.019(2)
C921 0.054(2) 0.071(3) 0.0283(17) -0.0097(17) 0.0063(15) -0.040(2)
C922 0.0385(19) 0.070(3) 0.042(2) -0.0277(19) 0.0116(15) -0.0297(19)
C923 0.058(2) 0.047(2) 0.053(2) -0.0197(18) 0.0017(19) -0.0227(19)
C924 0.074(3) 0.071(3) 0.038(2) -0.0168(19) 0.0134(19) -0.053(3)
N6 0.062(3) 0.070(3) 0.143(5) -0.002(3) 0.004(3) -0.023(2)
C925 0.086(4) 0.081(4) 0.098(4) -0.029(3) 0.001(3) -0.047(3)
C926 0.092(4) 0.144(5) 0.098(4) -0.063(4) 0.036(3) -0.097(4)
C927 0.051(3) 0.073(3) 0.107(4) 0.006(3) 0.003(3) -0.036(2)
C928 0.077(3) 0.096(4) 0.076(4) 0.018(3) -0.029(3) -0.042(3)
C929 0.104(4) 0.146(6) 0.070(3) -0.005(3) -0.008(3) -0.102(4)

loop_
_atom_type_symbol
_atom_type_description
_atom_type_scat_dispersion_real
_atom_type_scat_dispersion_imag
_atom_type_scat_source
C C 0.0033 0.0016 'International Tables Vol C Tables 4.2.6.8 and 6.1.1.4'
H H 0.0000 0.0000 'International Tables Vol C Tables 4.2.6.8 and 6.1.1.4'
Cl Cl 0.1484 0.1585 'International Tables Vol C Tables 4.2.6.8 and 6.1.1.4'
N N 0.0061 0.0033 'International Tables Vol C Tables 4.2.6.8 and 6.1.1.4'
O O 0.0106 0.0060 'International Tables Vol C Tables 4.2.6.8 and 6.1.1.4'
Pr Pr -0.2180 2.8214 'International Tables Vol C Tables 4.2.6.8 and 6.1.1.4'

loop_
_geom_angle_atom_site_label_1
_geom_angle_atom_site_label_2
_geom_angle_atom_site_label_3
_geom_angle
_geom_angle_site_symmetry_1
Cl1 Pr1 N2 78.24(6) .
O1 Pr1 Cl1 94.64(5) .
O1 Pr1 O2 89.12(7) .
O1 Pr1 N1 129.71(8) .
O1 Pr1 N2 157.86(7) .
O1 Pr1 N3 82.88(7) .
O1 Pr1 N4 79.46(8) .
O2 Pr1 Cl1 165.38(5) .
O2 Pr1 N1 75.55(8) .
O2 Pr1 N2 93.05(7) .
O2 Pr1 N3 83.73(7) .
O2 Pr1 N4 117.81(7) .
N1 Pr1 Cl1 112.06(7) .
N1 Pr1 N2 71.93(9) .
N1 Pr1 N4 67.23(9) .
N3 Pr1 Cl1 82.73(6) .
N3 Pr1 N1 139.98(9) .
N3 Pr1 N2 75.47(7) .
N3 Pr1 N4 151.62(9) .
N4 Pr1 Cl1 76.79(6) .
N4 Pr1 N2 118.35(8) .
C11 O1 Pr1 157.00(17) .
C21 O2 Pr1 151.31(17) .
C900 N1 Pr1 118.7(2) .
C900 N1 C904 116.7(3) .
C904 N1 Pr1 124.5(3) .
C905 N2 Pr1 117.8(2) .
C909 N2 Pr1 125.0(2) .
C909 N2 C905 116.6(3) .
C910 N3 Pr1 125.14(19) .
C910 N3 C914 117.2(3) .
C914 N3 Pr1 117.41(19) .
C915 N4 Pr1 119.5(2) .
C915 N4 C919 117.1(3) .
C919 N4 Pr1 122.8(2) .
C2 C1 H1 105.3 .
C10 C1 H1 105.3 .
C10 C1 C2 113.7(2) .
C10 C1 C26 112.2(2) .
C26 C1 H1 105.3 .
C26 C1 C2 113.9(2) .
C3 C2 C1 121.3(2) .
C3 C2 C4 116.7(2) .
C4 C2 C1 121.7(2) .
C2 C3 H3 119.2 .
C4 C3 C2 121.6(2) 2_665
C4 C3 H3 119.2 2_665
C2 C4 H4 119.1 .
C3 C4 C2 121.7(2) 2_665
C3 C4 H4 119.1 2_665
C11 C10 C1 119.7(2) .
C15 C10 C1 120.2(2) .
C15 C10 C11 120.1(2) .
O1 C11 C10 119.7(2) .
O1 C11 C12 121.5(2) .
C10 C11 C12 118.8(2) .
C11 C12 C120 121.0(2) .
C13 C12 C11 118.1(3) .
C13 C12 C120 120.9(3) .
C12 C13 H13 118.1 .
C14 C13 C12 123.8(3) .
C14 C13 H13 118.1 .
C13 C14 C140 121.0(3) .
C15 C14 C13 116.7(2) .
C15 C14 C140 122.2(3) .
C10 C15 H15 118.9 .
C14 C15 C10 122.3(3) .
C14 C15 H15 118.9 .
O2 C21 C22 121.7(2) .
O2 C21 C26 120.3(2) .
C26 C21 C22 118.0(2) .
C21 C22 C220 121.1(2) .
C23 C22 C21 118.2(3) .
C23 C22 C220 120.6(3) .
C22 C23 H23 117.9 .
C22 C23 C24 124.2(3) .
C24 C23 H23 117.9 .
C23 C24 C240 121.1(3) .
C25 C24 C23 116.4(2) .
C25 C24 C240 122.4(3) .
C24 C25 H25 118.7 .
C24 C25 C26 122.5(3) .
C26 C25 H25 118.7 .
C21 C26 C1 120.8(2) .
C25 C26 C1 118.9(2) .
C25 C26 C21 120.3(2) .
C12 C120 C123 109.5(3) .
C121 C120 C12 111.9(3) .
C121 C120 C123 108.3(3) .
C122 C120 C12 110.6(3) .
C122 C120 C121 107.2(3) .
C122 C120 C123 109.2(3) .
C120 C121 H12A 109.5 .
C120 C121 H12B 109.5 .
C120 C121 H12C 109.5 .
H12A C121 H12B 109.5 .
H12A C121 H12C 109.5 .
H12B C121 H12C 109.5 .
C120 C122 H12D 109.5 .
C120 C122 H12E 109.5 .
C120 C122 H12F 109.5 .
H12D C122 H12E 109.5 .
H12D C122 H12F 109.5 .
H12E C122 H12F 109.5 .
C120 C123 H12G 109.5 .
C120 C123 H12H 109.5 .
C120 C123 H12I 109.5 .
H12G C123 H12H 109.5 .
H12G C123 H12I 109.5 .
H12H C123 H12I 109.5 .
C141 C140 C14 111.0(3) .
C141 C140 C142 108.7(3) .
C141 C140 C143 107.0(4) .
C142 C140 C14 109.5(3) .
C143 C140 C14 112.1(3) .
C143 C140 C142 108.4(3) .
C140 C141 H14A 109.5 .
C140 C141 H14B 109.5 .
C140 C141 H14C 109.5 .
H14A C141 H14B 109.5 .
H14A C141 H14C 109.5 .
H14B C141 H14C 109.5 .
C140 C142 H14D 109.5 .
C140 C142 H14E 109.5 .
C140 C142 H14F 109.5 .
H14D C142 H14E 109.5 .
H14D C142 H14F 109.5 .
H14E C142 H14F 109.5 .
C140 C143 H14G 109.5 .
C140 C143 H14H 109.5 .
C140 C143 H14I 109.5 .
H14G C143 H14H 109.5 .
H14G C143 H14I 109.5 .
H14H C143 H14I 109.5 .
C22 C220 C221 112.0(3) .
C222 C220 C22 108.9(3) .
C222 C220 C221 106.0(3) .
C222 C220 C223 110.9(3) .
C223 C220 C22 111.3(3) .
C223 C220 C221 107.7(3) .
C220 C221 H22A 109.5 .
C220 C221 H22B 109.5 .
C220 C221 H22C 109.5 .
H22A C221 H22B 109.5 .
H22A C221 H22C 109.5 .
H22B C221 H22C 109.5 .
C220 C222 H22D 109.5 .
C220 C222 H22E 109.5 .
C220 C222 H22F 109.5 .
H22D C222 H22E 109.5 .
H22D C222 H22F 109.5 .
H22E C222 H22F 109.5 .
C220 C223 H22G 109.5 .
C220 C223 H22H 109.5 .
C220 C223 H22I 109.5 .
H22G C223 H22H 109.5 .
H22G C223 H22I 109.5 .
H22H C223 H22I 109.5 .
C241 C240 C24 110.6(3) .
C241 C240 C242 108.4(3) .
C242 C240 C24 108.5(3) .
C243 C240 C24 111.7(3) .
C243 C240 C241 108.1(3) .
C243 C240 C242 109.5(3) .
C240 C241 H24A 109.5 .
C240 C241 H24B 109.5 .
C240 C241 H24C 109.5 .
H24A C241 H24B 109.5 .
H24A C241 H24C 109.5 .
H24B C241 H24C 109.5 .
C240 C242 H24D 109.5 .
C240 C242 H24E 109.5 .
C240 C242 H24F 109.5 .
H24D C242 H24E 109.5 .
H24D C242 H24F 109.5 .
H24E C242 H24F 109.5 .
C240 C243 H24G 109.5 .
C240 C243 H24H 109.5 .
C240 C243 H24I 109.5 .
H24G C243 H24H 109.5 .
H24G C243 H24I 109.5 .
H24H C243 H24I 109.5 .
N1 C900 H900 118.0 .
N1 C900 C901 123.9(4) .
C901 C900 H900 118.0 .
C900 C901 H901 120.6 .
C902 C901 C900 118.8(5) .
C902 C901 H901 120.6 .
C901 C902 H902 120.8 .
C903 C902 C901 118.5(4) .
C903 C902 H902 120.8 .
C902 C903 H903 120.0 .
C902 C903 C904 119.9(4) .
C904 C903 H903 120.0 .
N1 C904 C903 122.1(5) .
N1 C904 H904 118.9 .
C903 C904 H904 118.9 .
N2 C905 H905 118.4 .
N2 C905 C906 123.2(3) .
C906 C905 H905 118.4 .
C905 C906 H906 120.6 .
C907 C906 C905 118.8(4) .
C907 C906 H906 120.6 .
C906 C907 H907 120.4 .
C908 C907 C906 119.2(4) .
C908 C907 H907 120.4 .
C907 C908 H908 120.5 .
C907 C908 C909 118.9(3) .
C909 C908 H908 120.5 .
N2 C909 C908 123.3(3) .
N2 C909 H909 118.4 .
C908 C909 H909 118.4 .
N3 C910 H910 118.2 .
N3 C910 C911 123.5(3) .
C911 C910 H910 118.2 .
C910 C911 H911 120.9 .
C912 C911 C910 118.1(3) .
C912 C911 H911 120.9 .
C911 C912 H912 120.3 .
C911 C912 C913 119.5(3) .
C913 C912 H912 120.3 .
C912 C913 H913 120.6 .
C914 C913 C912 118.7(3) .
C914 C913 H913 120.6 .
N3 C914 C913 122.9(3) .
N3 C914 H914 118.6 .
C913 C914 H914 118.6 .
N4 C915 H915 118.4 .
N4 C915 C916 123.3(4) .
C916 C915 H915 118.4 .
C915 C916 H916 120.5 .
C917 C916 C915 119.0(4) .
C917 C916 H916 120.5 .
C916 C917 H917 121.0 .
C918 C917 C916 118.0(4) .
C918 C917 H917 121.0 .
C917 C918 H918 120.3 .
C917 C918 C919 119.5(4) .
C919 C918 H918 120.3 .
N4 C919 C918 123.0(3) .
N4 C919 H919 118.5 .
C918 C919 H919 118.5 .
C924 N5 C920 116.2(3) .
N5 C920 H920 118.2 .
N5 C920 C921 123.6(4) .
C921 C920 H920 118.2 .
C920 C921 H921 120.9 .
C922 C921 C920 118.3(3) .
C922 C921 H921 120.9 .
C921 C922 H922 120.4 .
C921 C922 C923 119.2(3) .
C923 C922 H922 120.4 .
C922 C923 H923 120.8 .
C922 C923 C924 118.3(4) .
C924 C923 H923 120.8 .
N5 C924 C923 124.4(4) .
N5 C924 H924 117.8 .
C923 C924 H924 117.8 .
C929 N6 C925 114.3(5) .
N6 C925 H925 118.7 .
C926 C925 N6 122.5(6) .
C926 C925 H925 118.7 .
C925 C926 H926 120.4 .
C927 C926 C925 119.2(5) .
C927 C926 H926 120.4 .
C926 C927 H927 119.2 .
C926 C927 C928 121.7(5) .
C928 C927 H927 119.2 .
C927 C928 H928 121.7 .
C929 C928 C927 116.7(5) .
C929 C928 H928 121.7 .
N6 C929 H929 119.6 .
C928 C929 N6 120.9(5) .
C928 C929 H929 119.6 .

loop_
_geom_bond_atom_site_label_1
_geom_bond_atom_site_label_2
_geom_bond_distance
_geom_bond_site_symmetry_2
Pr1 Cl1 2.7595(7) .
Pr1 O1 2.2171(18) .
Pr1 O2 2.2765(18) .
Pr1 N1 2.695(3) .
Pr1 N2 2.765(3) .
Pr1 N3 2.657(2) .
Pr1 N4 2.718(2) .
O1 C11 1.337(3) .
O2 C21 1.340(3) .
N1 C900 1.328(5) .
N1 C904 1.329(5) .
N2 C905 1.336(4) .
N2 C909 1.332(4) .
N3 C910 1.333(4) .
N3 C914 1.341(4) .
N4 C915 1.299(5) .
N4 C919 1.325(4) .
C1 H1 0.9800 .
C1 C2 1.532(3) .
C1 C10 1.524(4) .
C1 C26 1.528(3) .
C2 C3 1.389(4) .
C2 C4 1.393(4) .
C3 H3 0.9300 .
C3 C4 1.382(4) 2_665
C4 H4 0.9300 .
C10 C11 1.410(4) .
C10 C15 1.393(4) .
C11 C12 1.423(4) .
C12 C13 1.397(4) .
C12 C120 1.532(4) .
C13 H13 0.9300 .
C13 C14 1.393(4) .
C14 C15 1.389(4) .
C14 C140 1.536(4) .
C15 H15 0.9300 .
C21 C22 1.432(4) .
C21 C26 1.410(4) .
C22 C23 1.392(4) .
C22 C220 1.531(4) .
C23 H23 0.9300 .
C23 C24 1.393(4) .
C24 C25 1.381(4) .
C24 C240 1.540(4) .
C25 H25 0.9300 .
C25 C26 1.401(4) .
C120 C121 1.530(5) .
C120 C122 1.526(5) .
C120 C123 1.535(5) .
C121 H12A 0.9600 .
C121 H12B 0.9600 .
C121 H12C 0.9600 .
C122 H12D 0.9600 .
C122 H12E 0.9600 .
C122 H12F 0.9600 .
C123 H12G 0.9600 .
C123 H12H 0.9600 .
C123 H12I 0.9600 .
C140 C141 1.503(5) .
C140 C142 1.521(5) .
C140 C143 1.516(5) .
C141 H14A 0.9600 .
C141 H14B 0.9600 .
C141 H14C 0.9600 .
C142 H14D 0.9600 .
C142 H14E 0.9600 .
C142 H14F 0.9600 .
C143 H14G 0.9600 .
C143 H14H 0.9600 .
C143 H14I 0.9600 .
C220 C221 1.538(5) .
C220 C222 1.527(5) .
C220 C223 1.529(5) .
C221 H22A 0.9600 .
C221 H22B 0.9600 .
C221 H22C 0.9600 .
C222 H22D 0.9600 .
C222 H22E 0.9600 .
C222 H22F 0.9600 .
C223 H22G 0.9600 .
C223 H22H 0.9600 .
C223 H22I 0.9600 .
C240 C241 1.531(5) .
C240 C242 1.534(5) .
C240 C243 1.522(5) .
C241 H24A 0.9600 .
C241 H24B 0.9600 .
C241 H24C 0.9600 .
C242 H24D 0.9600 .
C242 H24E 0.9600 .
C242 H24F 0.9600 .
C243 H24G 0.9600 .
C243 H24H 0.9600 .
C243 H24I 0.9600 .
C900 H900 0.9300 .
C900 C901 1.368(5) .
C901 H901 0.9300 .
C901 C902 1.360(7) .
C902 H902 0.9300 .
C902 C903 1.349(7) .
C903 H903 0.9300 .
C903 C904 1.385(6) .
C904 H904 0.9300 .
C905 H905 0.9300 .
C905 C906 1.379(5) .
C906 H906 0.9300 .
C906 C907 1.360(6) .
C907 H907 0.9300 .
C907 C908 1.358(5) .
C908 H908 0.9300 .
C908 C909 1.378(5) .
C909 H909 0.9300 .
C910 H910 0.9300 .
C910 C911 1.382(4) .
C911 H911 0.9300 .
C911 C912 1.368(5) .
C912 H912 0.9300 .
C912 C913 1.377(5) .
C913 H913 0.9300 .
C913 C914 1.374(4) .
C914 H914 0.9300 .
C915 H915 0.9300 .
C915 C916 1.379(6) .
C916 H916 0.9300 .
C916 C917 1.368(6) .
C917 H917 0.9300 .
C917 C918 1.341(6) .
C918 H918 0.9300 .
C918 C919 1.376(5) .
C919 H919 0.9300 .
N5 C920 1.338(5) .
N5 C924 1.305(5) .
C920 H920 0.9300 .
C920 C921 1.380(5) .
C921 H921 0.9300 .
C921 C922 1.356(5) .
C922 H922 0.9300 .
C922 C923 1.363(5) .
C923 H923 0.9300 .
C923 C924 1.378(5) .
C924 H924 0.9300 .
N6 C925 1.420(7) .
N6 C929 1.373(7) .
C925 H925 0.9300 .
C925 C926 1.290(7) .
C926 H926 0.9300 .
C926 C927 1.288(7) .
C927 H927 0.9300 .
C927 C928 1.412(7) .
C928 H928 0.9300 .
C928 C929 1.321(7) .
C929 H929 0.9300 .

loop_
_smtbx_masks_void_nr
_smtbx_masks_void_average_x
_smtbx_masks_void_average_y
_smtbx_masks_void_average_z
_smtbx_masks_void_volume
_smtbx_masks_void_count_electrons
1 0.000 0.000 0.500 738.5 7.5
2 0.268 0.412 0.946 30.6 3.7
3 0.732 0.588 0.054 30.6 2.9
